data_4305776
loop_
_publ_author_name
'Hai-Bing Xu'
'Li-Yi Zhang'
'Jun Ni'
'Hsiu-Yi Chao'
'Zhong-Ning Chen'

_publ_section_title
;
Conformation Changes and Luminescent Properties of Au-Ln (Ln = Nd, Eu, Er,
Yb) Arrays with 5-Ethynyl-2,2'-Bipyridine
;
_journal_name_full 'Inorganic Chemistry'
_journal_page_first 10744
_journal_page_last 10752
_journal_paper_doi 10.1021/ic800733x
_journal_volume 47
_journal_year 2008
_chemical_formula_sum 'C4.95 H4.19 Au0.19 N0.38 O0.1 P0.19'
_chemical_formula_weight 113.98
_chemical_name_systematic
; 
 ? 
;
_space_group_IT_number 2
_symmetry_cell_setting triclinic
_symmetry_space_group_name_Hall '-P 1'
_symmetry_space_group_name_H-M 'P -1'
_atom_sites_solution_hydrogens geom
_atom_sites_solution_primary direct
_atom_sites_solution_secondary difmap
_audit_creation_method SHELXL-97
_cell_angle_alpha 69.155(13)
_cell_angle_beta 66.212(11)
_cell_angle_gamma 66.377(11)
_cell_formula_units_Z 21
_cell_length_a 13.729(4)
_cell_length_b 14.146(4)
_cell_length_c 15.336(4)
_cell_measurement_reflns_used 4806
_cell_measurement_temperature 293(2)
_cell_measurement_theta_max 27.4835
_cell_measurement_theta_min 3.0448
_cell_volume 2429.1(12)
_computing_cell_refinement 'Bruker XSCANS'
_computing_data_collection 'Bruker XSCANS'
_computing_data_reduction 'Bruker SHELXTL'
_computing_molecular_graphics 'Bruker SHELXTL'
_computing_publication_material 'Bruker SHELXTL'
_computing_structure_refinement 'SHELXL-97 (Sheldrick, 1997)'
_computing_structure_solution 'SHELXS-97 (Sheldrick, 1990)'
_diffrn_ambient_temperature 293(2)
_diffrn_measured_fraction_theta_full 0.982
_diffrn_measured_fraction_theta_max 0.982
_diffrn_measurement_device_type 'Bruker P4'
_diffrn_measurement_method '\w scans'
_diffrn_radiation_monochromator graphite
_diffrn_radiation_source 'fine-focus sealed tube'
_diffrn_radiation_type MoK\a
_diffrn_radiation_wavelength 0.71073
_diffrn_reflns_av_R_equivalents 0.0351
_diffrn_reflns_av_sigmaI/netI 0.0581
_diffrn_reflns_limit_h_max 17
_diffrn_reflns_limit_h_min -17
_diffrn_reflns_limit_k_max 18
_diffrn_reflns_limit_k_min -18
_diffrn_reflns_limit_l_max 19
_diffrn_reflns_limit_l_min -18
_diffrn_reflns_number 18743
_diffrn_reflns_theta_full 27.48
_diffrn_reflns_theta_max 27.48
_diffrn_reflns_theta_min 3.05
_exptl_absorpt_coefficient_mu 6.139
_exptl_absorpt_correction_T_max 0.620
_exptl_absorpt_correction_T_min 0.115
_exptl_absorpt_correction_type multi-scan
_exptl_crystal_colour White
_exptl_crystal_density_diffrn 1.636
_exptl_crystal_density_method 'not measured'
_exptl_crystal_description Prism
_exptl_crystal_F_000 1160
_exptl_crystal_size_max 0.60
_exptl_crystal_size_mid 0.40
_exptl_crystal_size_min 0.15
_refine_diff_density_max 2.897
_refine_diff_density_min -2.482
_refine_diff_density_rms 0.171
_refine_ls_extinction_method none
_refine_ls_goodness_of_fit_ref 0.971
_refine_ls_hydrogen_treatment mixed
_refine_ls_matrix_type full
_refine_ls_number_parameters 510
_refine_ls_number_reflns 10939
_refine_ls_number_restraints 14
_refine_ls_restrained_S_all 0.976
_refine_ls_R_factor_all 0.0923
_refine_ls_R_factor_gt 0.0610
_refine_ls_shift/su_max 0.002
_refine_ls_shift/su_mean 0.000
_refine_ls_structure_factor_coef Fsqd
_refine_ls_weighting_details 'calc w=1/[\s^2^(Fo^2^)+(0.1109P)^2^+0.0000P] where P=(Fo^2^+2Fc^2^)/3'
_refine_ls_weighting_scheme calc
_refine_ls_wR_factor_gt 0.1705
_refine_ls_wR_factor_ref 0.1898
_reflns_number_gt 6497
_reflns_number_total 10939
_reflns_threshold_expression >2sigma(I)
_cod_data_source_file ic800733x_si_001_2.cif
_cod_data_source_block compound_3
_cod_depositor_comments
;
The following automatic conversions were performed:
'_symmetry_cell_setting' value 'Triclinic' changed to 'triclinic'
according to '/home/saulius/struct/CIF-dictionaries/cif_core.dic'
dictionary named 'cif_core.dic' version 2.4.1 from
2010-06-29.

'_exptl_absorpt_correction_type' value 'Multi-scan' changed
to 'multi-scan' according to
'/home/saulius/struct/CIF-dictionaries/cif_core.dic' dictionary named
'cif_core.dic' version 2.4.1 from 2010-06-29.

Automatic conversion script
Id: cif_fix_enum 1527 2010-12-29 10:47:43Z saulius 
;
_cod_original_cell_volume 2429.1(10)
_cod_original_formula_sum 'C4.95 H4.19 Au0.19 N0.38 O0.10 P0.19'
_cod_database_code 4305776

loop_
_symmetry_equiv_pos_as_xyz
'x, y, z'
'-x, -y, -z'

loop_
_atom_site_label
_atom_site_type_symbol
_atom_site_fract_x
_atom_site_fract_y
_atom_site_fract_z
_atom_site_U_iso_or_equiv
_atom_site_adp_type
_atom_site_occupancy
_atom_site_symmetry_multiplicity
_atom_site_calc_flag
_atom_site_refinement_flags
_atom_site_disorder_assembly
_atom_site_disorder_group
Au1 Au 0.50282(3) 0.35990(3) 0.27907(3) 0.06518(15) Uani 1 1 d D . .
Au2 Au 0.34141(3) 0.44711(3) 0.84001(3) 0.07001(15) Uani 1 1 d D . .
P1 P 0.36557(17) 0.48156(18) 0.36143(16) 0.0541(5) Uani 1 1 d . . .
P2 P 0.42612(19) 0.32379(18) 0.95127(18) 0.0587(5) Uani 1 1 d . . .
N1 N 0.8755(9) -0.0329(9) 0.0395(8) 0.106(3) Uani 1 1 d . . .
N2 N 0.8855(10) -0.3147(8) 0.1242(9) 0.111(4) Uani 1 1 d . . .
N3 N 0.1736(13) 0.8588(11) 0.4784(11) 0.142(5) Uani 1 1 d . . .
N4 N -0.0635(11) 0.9131(9) 0.3885(9) 0.121(2) Uani 1 1 d . . .
C1 C 0.4756(7) 0.4722(7) 0.4836(7) 0.066(2) Uani 1 1 d . . .
H1B H 0.5353 0.4178 0.4518 0.080 Uiso 1 1 calc R . .
H1C H 0.4261 0.4379 0.5404 0.080 Uiso 1 1 calc R . .
C2 C 0.4117(7) 0.5496(7) 0.4136(6) 0.059(2) Uani 1 1 d . . .
H2B H 0.4588 0.5898 0.3609 0.071 Uiso 1 1 calc R . .
H2C H 0.3470 0.5990 0.4478 0.071 Uiso 1 1 calc R . .
C3 C 0.4606(8) 0.4753(7) 1.0001(7) 0.067(2) Uani 1 1 d . . .
H3B H 0.4174 0.5241 0.9564 0.080 Uiso 1 1 calc R . .
H3C H 0.4091 0.4625 1.0655 0.080 Uiso 1 1 calc R . .
C4 C 0.5230(6) 0.3705(7) 0.9675(6) 0.060(2) Uani 1 1 d . . .
H4B H 0.5569 0.3178 1.0164 0.071 Uiso 1 1 calc R . .
H4C H 0.5819 0.3807 0.9063 0.071 Uiso 1 1 calc R . .
C10 C 0.6115(6) 0.2422(5) 0.2140(7) 0.079(3) Uani 1 1 d D . .
C11 C 0.6648(7) 0.1639(6) 0.1818(8) 0.110(5) Uani 1 1 d D . .
C12 C 0.7231(7) 0.0680(5) 0.1492(8) 0.077(3) Uani 1 1 d D . .
C13 C 0.8149(9) 0.0623(9) 0.0669(10) 0.092(3) Uani 1 1 d . . .
H13A H 0.8362 0.1229 0.0296 0.111 Uiso 1 1 calc R . .
C14 C 0.8472(8) -0.1227(8) 0.0926(7) 0.064(2) Uani 1 1 d . . .
C15 C 0.7589(8) -0.1184(7) 0.1696(7) 0.069(2) Uani 1 1 d . . .
H15A H 0.7390 -0.1800 0.2056 0.083 Uiso 1 1 calc R . .
C16 C 0.6982(9) -0.0301(9) 0.1972(9) 0.092(3) Uani 1 1 d . . .
H16A H 0.6350 -0.0310 0.2515 0.110 Uiso 1 1 calc R . .
C17 C 0.9148(8) -0.2254(8) 0.0668(8) 0.069(2) Uani 1 1 d . . .
C19 C 0.9620(11) -0.4131(10) 0.0924(10) 0.096(4) Uani 1 1 d . . .
H19A H 0.9475 -0.4775 0.1264 0.116 Uiso 1 1 calc R . .
C20 C 1.0497(11) -0.4090(10) 0.0164(11) 0.097(4) Uani 1 1 d . . .
H20A H 1.0991 -0.4717 -0.0017 0.116 Uiso 1 1 calc R . .
C21 C 1.0713(11) -0.3168(9) -0.0370(9) 0.095(4) Uani 1 1 d . . .
H21A H 1.1343 -0.3168 -0.0916 0.114 Uiso 1 1 calc R . .
C22 C 1.0042(8) -0.2271(7) -0.0129(7) 0.071(2) Uani 1 1 d . . .
H22A H 1.0191 -0.1639 -0.0516 0.085 Uiso 1 1 calc R . .
C30 C 0.2665(8) 0.5529(6) 0.7415(5) 0.093(5) Uani 1 1 d D . .
C31 C 0.2281(7) 0.6231(6) 0.6854(6) 0.103(5) Uani 1 1 d D . .
C32 C 0.1801(10) 0.7008(9) 0.6122(8) 0.099(4) Uani 1 1 d D . .
C33 C 0.0922(10) 0.6927(12) 0.5942(10) 0.114(5) Uani 1 1 d . . .
H33A H 0.0650 0.6351 0.6299 0.137 Uiso 1 1 calc R . .
C34 C 0.0471(9) 0.7656(10) 0.5272(9) 0.086(3) Uani 1 1 d . . .
H34A H -0.0143 0.7596 0.5203 0.103 Uiso 1 1 calc R . .
C35 C 0.0837(10) 0.8443(10) 0.4711(9) 0.084(3) Uani 1 1 d . . .
C36 C 0.2206(13) 0.7883(13) 0.5479(12) 0.120(5) Uani 1 1 d . . .
H36A H 0.2809 0.7969 0.5542 0.144 Uiso 1 1 calc R . .
C38 C 0.0315(14) 0.9195(12) 0.3923(12) 0.121(2) Uani 1 1 d . . .
C39 C -0.1035(14) 0.9801(12) 0.3175(12) 0.121(2) Uani 1 1 d . . .
H39A H -0.1615 0.9701 0.3086 0.145 Uiso 1 1 calc R . .
C40 C -0.0673(13) 1.0597(12) 0.2585(12) 0.121(2) Uani 1 1 d . . .
H40A H -0.1048 1.1113 0.2154 0.145 Uiso 1 1 calc R . .
C41 C 0.0258(13) 1.0638(11) 0.2629(11) 0.114(5) Uani 1 1 d . . .
H41A H 0.0564 1.1169 0.2183 0.137 Uiso 1 1 calc R . .
C42 C 0.0765(11) 0.9961(10) 0.3274(10) 0.100(4) Uani 1 1 d . . .
H42A H 0.1417 1.0009 0.3282 0.120 Uiso 1 1 calc R . .
C101 C 0.2685(11) 0.4231(10) 0.4636(12) 0.141(2) Uani 1 1 d D . .
C102 C 0.2987(11) 0.3150(10) 0.5013(11) 0.141(2) Uani 1 1 d D . .
H10A H 0.3735 0.2749 0.4849 0.169 Uiso 1 1 calc R . .
C103 C 0.2178(11) 0.2662(11) 0.5636(11) 0.141(2) Uani 1 1 d D . .
H10B H 0.2278 0.1965 0.5659 0.169 Uiso 1 1 calc R . .
C104 C 0.1219(11) 0.3234(10) 0.6223(11) 0.141(2) Uani 1 1 d D . .
H10C H 0.0831 0.2909 0.6837 0.169 Uiso 1 1 calc R . .
C105 C 0.0867(12) 0.4314(10) 0.5849(10) 0.141(2) Uani 1 1 d D . .
H10D H 0.0138 0.4712 0.6112 0.169 Uiso 1 1 calc R . .
C106 C 0.1611(10) 0.4797(11) 0.5077(11) 0.141(2) Uani 1 1 d D . .
H10E H 0.1378 0.5530 0.4848 0.169 Uiso 1 1 calc R . .
C111 C 0.2795(6) 0.5839(7) 0.2891(6) 0.057(2) Uani 1 1 d . . .
C112 C 0.2328(8) 0.5539(9) 0.2404(7) 0.075(3) Uani 1 1 d . . .
H11A H 0.2472 0.4822 0.2463 0.091 Uiso 1 1 calc R . .
C113 C 0.1669(9) 0.6272(15) 0.1848(9) 0.105(4) Uani 1 1 d . . .
H11B H 0.1370 0.6047 0.1539 0.126 Uiso 1 1 calc R . .
C114 C 0.1444(11) 0.7326(14) 0.1740(10) 0.108(4) Uani 1 1 d . . .
H11C H 0.0983 0.7820 0.1370 0.130 Uiso 1 1 calc R . .
C115 C 0.1895(10) 0.7650(10) 0.2174(9) 0.094(3) Uani 1 1 d . . .
H11D H 0.1750 0.8371 0.2097 0.112 Uiso 1 1 calc R . .
C116 C 0.2590(8) 0.6899(9) 0.2748(8) 0.080(3) Uani 1 1 d . . .
H11E H 0.2910 0.7134 0.3030 0.095 Uiso 1 1 calc R . .
C201 C 0.5078(7) 0.1984(7) 0.9170(8) 0.066(2) Uani 1 1 d . . .
C202 C 0.5040(11) 0.1807(9) 0.8352(10) 0.100(4) Uani 1 1 d . . .
H20B H 0.4578 0.2326 0.7994 0.120 Uiso 1 1 calc R . .
C203 C 0.5691(15) 0.0854(14) 0.8061(13) 0.144(6) Uani 1 1 d . . .
H20C H 0.5669 0.0732 0.7513 0.173 Uiso 1 1 calc R . .
C204 C 0.6363(12) 0.0105(11) 0.8608(14) 0.111(5) Uani 1 1 d . . .
H20D H 0.6797 -0.0536 0.8428 0.133 Uiso 1 1 calc R . .
C205 C 0.6403(10) 0.0267(9) 0.9347(14) 0.111(5) Uani 1 1 d . . .
H20E H 0.6873 -0.0262 0.9693 0.133 Uiso 1 1 calc R . .
C206 C 0.5777(9) 0.1202(9) 0.9674(10) 0.091(3) Uani 1 1 d . . .
H20F H 0.5832 0.1292 1.0222 0.109 Uiso 1 1 calc R . .
C211 C 0.3296(7) 0.2935(7) 1.0732(7) 0.061(2) Uani 1 1 d . . .
C212 C 0.3664(9) 0.2546(10) 1.1572(8) 0.086(3) Uani 1 1 d . . .
H21B H 0.4399 0.2448 1.1509 0.103 Uiso 1 1 calc R . .
C213 C 0.2912(12) 0.2315(11) 1.2485(10) 0.106(4) Uani 1 1 d . . .
H21C H 0.3175 0.2039 1.3024 0.128 Uiso 1 1 calc R . .
C214 C 0.1875(12) 0.2454(12) 1.2644(12) 0.115(5) Uani 1 1 d . . .
H21D H 0.1389 0.2343 1.3277 0.138 Uiso 1 1 calc R . .
C215 C 0.1505(11) 0.2788(12) 1.1803(14) 0.129(6) Uani 1 1 d . . .
H21E H 0.0779 0.2829 1.1894 0.155 Uiso 1 1 calc R . .
C216 C 0.2220(8) 0.3064(9) 1.0816(10) 0.088(3) Uani 1 1 d . . .
H21F H 0.1966 0.3313 1.0274 0.105 Uiso 1 1 calc R . .
O1 O 0.4334(16) -0.028(3) 1.4574(15) 0.337(18) Uani 1 1 d D . .
H1 H 0.452(9) -0.009(7) 1.495(7) 0.07(3) Uiso 1 1 d D . .
H2 H 0.389(6) 0.016(5) 1.423(5) 0.032(18) Uiso 1 1 d D . .

loop_
_atom_site_aniso_label
_atom_site_aniso_U_11
_atom_site_aniso_U_22
_atom_site_aniso_U_33
_atom_site_aniso_U_23
_atom_site_aniso_U_13
_atom_site_aniso_U_12
Au1 0.0563(2) 0.0805(3) 0.0623(3) -0.0391(2) -0.01604(17) -0.00641(18)
Au2 0.0657(2) 0.0773(3) 0.0601(3) -0.0266(2) -0.01398(18) -0.01074(19)
P1 0.0487(11) 0.0728(13) 0.0455(11) -0.0282(11) -0.0060(9) -0.0186(10)
P2 0.0568(12) 0.0651(13) 0.0585(14) -0.0285(12) -0.0103(10) -0.0174(11)
N1 0.099(7) 0.099(7) 0.108(9) -0.049(7) -0.012(6) -0.017(6)
N2 0.133(9) 0.090(7) 0.141(10) -0.025(7) -0.080(8) -0.026(7)
N3 0.165(13) 0.141(11) 0.144(13) -0.041(10) -0.081(11) -0.029(10)
N4 0.133(6) 0.123(6) 0.125(6) -0.008(5) -0.068(5) -0.045(5)
C1 0.058(5) 0.087(6) 0.069(6) -0.044(5) -0.011(4) -0.021(5)
C2 0.062(5) 0.079(6) 0.044(5) -0.025(4) -0.014(4) -0.022(4)
C3 0.073(6) 0.071(5) 0.068(6) -0.032(5) -0.013(5) -0.028(5)
C4 0.050(4) 0.077(5) 0.056(5) -0.030(5) -0.002(4) -0.025(4)
C10 0.122(9) 0.054(5) 0.095(8) -0.020(5) -0.072(8) -0.019(5)
C11 0.050(6) 0.201(15) 0.061(7) -0.018(9) -0.025(5) -0.024(8)
C12 0.052(5) 0.088(7) 0.084(7) -0.050(6) -0.012(5) 0.002(5)
C13 0.079(7) 0.081(7) 0.105(9) -0.033(7) -0.003(6) -0.027(6)
C14 0.063(5) 0.068(5) 0.066(6) -0.020(5) -0.021(5) -0.019(5)
C15 0.071(6) 0.057(5) 0.064(6) -0.018(5) -0.001(5) -0.021(5)
C16 0.080(7) 0.085(7) 0.084(8) -0.026(7) 0.006(6) -0.025(6)
C17 0.069(6) 0.066(5) 0.080(7) -0.020(5) -0.030(5) -0.017(5)
C19 0.099(9) 0.085(7) 0.116(11) -0.056(8) -0.025(8) -0.018(7)
C20 0.102(9) 0.082(8) 0.108(10) -0.048(8) -0.052(8) 0.014(7)
C21 0.122(10) 0.074(7) 0.081(8) -0.035(7) -0.027(7) -0.010(7)
C22 0.073(6) 0.063(5) 0.059(6) -0.026(5) 0.000(5) -0.015(5)
C30 0.116(10) 0.083(8) 0.054(7) -0.043(6) 0.053(6) -0.061(7)
C31 0.031(4) 0.177(14) 0.136(12) -0.134(12) 0.012(6) -0.019(7)
C32 0.078(8) 0.111(9) 0.088(9) -0.032(8) -0.041(7) 0.015(7)
C33 0.077(8) 0.138(12) 0.085(9) -0.008(9) -0.021(7) -0.008(8)
C34 0.076(7) 0.106(8) 0.072(7) -0.012(7) -0.021(6) -0.032(7)
C35 0.078(7) 0.097(8) 0.071(7) -0.034(7) -0.009(6) -0.023(6)
C36 0.121(12) 0.127(12) 0.112(12) -0.015(10) -0.056(10) -0.026(10)
C38 0.133(6) 0.123(6) 0.125(6) -0.008(5) -0.068(5) -0.045(5)
C39 0.133(6) 0.123(6) 0.125(6) -0.008(5) -0.068(5) -0.045(5)
C40 0.133(6) 0.123(6) 0.125(6) -0.008(5) -0.068(5) -0.045(5)
C41 0.125(11) 0.101(9) 0.098(10) 0.018(8) -0.049(9) -0.037(9)
C42 0.112(9) 0.101(9) 0.097(9) -0.004(8) -0.031(8) -0.059(8)
C101 0.124(5) 0.127(5) 0.124(5) -0.028(5) 0.034(4) -0.064(5)
C102 0.124(5) 0.127(5) 0.124(5) -0.028(5) 0.034(4) -0.064(5)
C103 0.124(5) 0.127(5) 0.124(5) -0.028(5) 0.034(4) -0.064(5)
C104 0.124(5) 0.127(5) 0.124(5) -0.028(5) 0.034(4) -0.064(5)
C105 0.124(5) 0.127(5) 0.124(5) -0.028(5) 0.034(4) -0.064(5)
C106 0.124(5) 0.127(5) 0.124(5) -0.028(5) 0.034(4) -0.064(5)
C111 0.047(4) 0.076(6) 0.045(5) -0.024(4) -0.003(3) -0.017(4)
C112 0.068(6) 0.108(8) 0.054(6) -0.025(6) -0.014(5) -0.028(6)
C113 0.069(7) 0.189(15) 0.066(7) -0.025(9) -0.027(6) -0.046(9)
C114 0.094(9) 0.130(12) 0.068(8) 0.007(8) -0.026(7) -0.026(9)
C115 0.086(8) 0.085(7) 0.078(8) -0.011(7) -0.018(6) -0.008(6)
C116 0.069(6) 0.098(8) 0.065(6) -0.025(6) -0.010(5) -0.024(6)
C201 0.049(5) 0.067(5) 0.088(7) -0.031(5) -0.008(4) -0.026(4)
C202 0.113(9) 0.087(7) 0.117(10) -0.058(8) -0.043(8) -0.010(7)
C203 0.170(16) 0.149(13) 0.155(15) -0.119(13) -0.015(12) -0.051(12)
C204 0.094(9) 0.084(8) 0.166(15) -0.066(10) -0.040(10) -0.006(7)
C205 0.078(8) 0.073(7) 0.197(17) -0.057(9) -0.062(10) 0.006(6)
C206 0.073(7) 0.085(7) 0.123(10) -0.046(7) -0.035(7) -0.007(6)
C211 0.060(5) 0.053(4) 0.068(6) -0.021(4) -0.011(4) -0.017(4)
C212 0.088(7) 0.126(9) 0.063(7) -0.031(7) -0.014(5) -0.054(7)
C213 0.115(11) 0.114(10) 0.087(9) -0.018(8) -0.011(8) -0.055(9)
C214 0.084(9) 0.124(11) 0.100(11) -0.001(9) -0.007(8) -0.039(8)
C215 0.062(7) 0.114(11) 0.159(16) -0.039(11) 0.024(8) -0.029(7)
C216 0.060(6) 0.093(7) 0.099(9) -0.017(7) -0.018(6) -0.024(6)
O1 0.160(17) 0.62(5) 0.160(19) -0.02(2) -0.034(13) -0.12(2)

loop_
_atom_type_symbol
_atom_type_description
_atom_type_scat_dispersion_real
_atom_type_scat_dispersion_imag
_atom_type_scat_source
C C 0.0033 0.0016 'International Tables Vol C Tables 4.2.6.8 and 6.1.1.4'
H H 0.0000 0.0000 'International Tables Vol C Tables 4.2.6.8 and 6.1.1.4'
N N 0.0061 0.0033 'International Tables Vol C Tables 4.2.6.8 and 6.1.1.4'
O O 0.0106 0.0060 'International Tables Vol C Tables 4.2.6.8 and 6.1.1.4'
P P 0.1023 0.0942 'International Tables Vol C Tables 4.2.6.8 and 6.1.1.4'
Au Au -2.0133 8.8022 'International Tables Vol C Tables 4.2.6.8 and 6.1.1.4'

loop_
_geom_angle_atom_site_label_1
_geom_angle_atom_site_label_2
_geom_angle_atom_site_label_3
_geom_angle
_geom_angle_site_symmetry_1
_geom_angle_site_symmetry_3
_geom_angle_publ_flag
C10 Au1 P1 173.2(3) . . ?
C30 Au2 P2 178.7(3) . . ?
C101 P1 C111 103.6(6) . . ?
C101 P1 C2 104.7(7) . . ?
C111 P1 C2 106.8(4) . . ?
C101 P1 Au1 111.6(4) . . ?
C111 P1 Au1 113.3(3) . . ?
C2 P1 Au1 115.8(3) . . ?
C201 P2 C211 106.4(4) . . ?
C201 P2 C4 106.0(4) . . ?
C211 P2 C4 105.4(4) . . ?
C201 P2 Au2 113.9(4) . . ?
C211 P2 Au2 113.8(3) . . ?
C4 P2 Au2 110.8(3) . . ?
C14 N1 C13 121.3(10) . . ?
C17 N2 C19 114.5(12) . . ?
C36 N3 C35 117.7(15) . . ?
C39 N4 C38 117.2(14) . . ?
C2 C1 C1 111.1(10) . 2_666 ?
C2 C1 H1B 109.4 . . ?
C1 C1 H1B 109.4 2_666 . ?
C2 C1 H1C 109.4 . . ?
C1 C1 H1C 109.4 2_666 . ?
H1B C1 H1C 108.0 . . ?
C1 C2 P1 111.8(6) . . ?
C1 C2 H2B 109.3 . . ?
P1 C2 H2B 109.3 . . ?
C1 C2 H2C 109.3 . . ?
P1 C2 H2C 109.3 . . ?
H2B C2 H2C 107.9 . . ?
C3 C3 C4 111.7(9) 2_667 . ?
C3 C3 H3B 109.3 2_667 . ?
C4 C3 H3B 109.3 . . ?
C3 C3 H3C 109.3 2_667 . ?
C4 C3 H3C 109.3 . . ?
H3B C3 H3C 107.9 . . ?
C3 C4 P2 110.0(6) . . ?
C3 C4 H4B 109.7 . . ?
P2 C4 H4B 109.7 . . ?
C3 C4 H4C 109.7 . . ?
P2 C4 H4C 109.7 . . ?
H4B C4 H4C 108.2 . . ?
C11 C10 Au1 170.2(9) . . ?
C10 C11 C12 176.3(12) . . ?
C13 C12 C11 120.8(9) . . ?
C13 C12 C16 113.6(7) . . ?
C11 C12 C16 125.5(10) . . ?
C12 C13 N1 120.4(10) . . ?
C12 C13 H13A 119.8 . . ?
N1 C13 H13A 119.8 . . ?
C15 C14 N1 119.3(9) . . ?
C15 C14 C17 119.2(9) . . ?
N1 C14 C17 121.6(9) . . ?
C16 C15 C14 121.5(10) . . ?
C16 C15 H15A 119.2 . . ?
C14 C15 H15A 119.2 . . ?
C15 C16 C12 123.8(9) . . ?
C15 C16 H16A 118.1 . . ?
C12 C16 H16A 118.1 . . ?
C22 C17 N2 122.5(10) . . ?
C22 C17 C14 117.8(9) . . ?
N2 C17 C14 119.7(10) . . ?
C20 C19 N2 119.5(12) . . ?
C20 C19 H19A 120.3 . . ?
N2 C19 H19A 120.3 . . ?
C19 C20 C21 122.0(12) . . ?
C19 C20 H20A 119.0 . . ?
C21 C20 H20A 119.0 . . ?
C22 C21 C20 120.6(12) . . ?
C22 C21 H21A 119.7 . . ?
C20 C21 H21A 119.7 . . ?
C21 C22 C17 120.8(10) . . ?
C21 C22 H22A 119.6 . . ?
C17 C22 H22A 119.6 . . ?
C31 C30 Au2 171.5(11) . . ?
C30 C31 C32 173.6(13) . . ?
C33 C32 C31 121.3(13) . . ?
C33 C32 C36 114.5(10) . . ?
C31 C32 C36 124.2(12) . . ?
C34 C33 C32 121.0(14) . . ?
C34 C33 H33A 119.5 . . ?
C32 C33 H33A 119.5 . . ?
C35 C34 C33 123.4(13) . . ?
C35 C34 H34A 118.3 . . ?
C33 C34 H34A 118.3 . . ?
C34 C35 N3 121.3(13) . . ?
C34 C35 C38 119.5(12) . . ?
N3 C35 C38 119.1(13) . . ?
N3 C36 C32 122.0(14) . . ?
N3 C36 H36A 119.0 . . ?
C32 C36 H36A 119.0 . . ?
C42 C38 N4 119.7(13) . . ?
C42 C38 C35 119.7(13) . . ?
N4 C38 C35 120.5(14) . . ?
C40 C39 N4 124.3(15) . . ?
C40 C39 H39A 117.8 . . ?
N4 C39 H39A 117.8 . . ?
C39 C40 C41 116.8(15) . . ?
C39 C40 H40A 121.6 . . ?
C41 C40 H40A 121.6 . . ?
C42 C41 C40 123.0(15) . . ?
C42 C41 H41A 118.5 . . ?
C40 C41 H41A 118.5 . . ?
C41 C42 C38 118.3(13) . . ?
C41 C42 H42A 120.8 . . ?
C38 C42 H42A 120.8 . . ?
C102 C101 C106 116.2(13) . . ?
C102 C101 P1 119.8(9) . . ?
C106 C101 P1 123.9(10) . . ?
C101 C102 C103 120.0(14) . . ?
C101 C102 H10A 120.0 . . ?
C103 C102 H10A 120.0 . . ?
C104 C103 C102 118.5(13) . . ?
C104 C103 H10B 120.7 . . ?
C102 C103 H10B 120.7 . . ?
C105 C104 C103 116.4(14) . . ?
C105 C104 H10C 121.8 . . ?
C103 C104 H10C 121.8 . . ?
C104 C105 C106 119.2(13) . . ?
C104 C105 H10D 120.4 . . ?
C106 C105 H10D 120.4 . . ?
C101 C106 C105 122.4(13) . . ?
C101 C106 H10E 118.8 . . ?
C105 C106 H10E 118.8 . . ?
C116 C111 C112 116.5(9) . . ?
C116 C111 P1 124.6(7) . . ?
C112 C111 P1 118.9(7) . . ?
C113 C112 C111 121.8(11) . . ?
C113 C112 H11A 119.1 . . ?
C111 C112 H11A 119.1 . . ?
C114 C113 C112 120.8(12) . . ?
C114 C113 H11B 119.6 . . ?
C112 C113 H11B 119.6 . . ?
C115 C114 C113 119.4(13) . . ?
C115 C114 H11C 120.3 . . ?
C113 C114 H11C 120.3 . . ?
C114 C115 C116 120.5(12) . . ?
C114 C115 H11D 119.7 . . ?
C116 C115 H11D 119.7 . . ?
C111 C116 C115 120.9(11) . . ?
C111 C116 H11E 119.5 . . ?
C115 C116 H11E 119.5 . . ?
C206 C201 C202 118.0(9) . . ?
C206 C201 P2 122.1(8) . . ?
C202 C201 P2 119.9(8) . . ?
C201 C202 C203 120.6(13) . . ?
C201 C202 H20B 119.7 . . ?
C203 C202 H20B 119.7 . . ?
C204 C203 C202 118.1(13) . . ?
C204 C203 H20C 120.9 . . ?
C202 C203 H20C 120.9 . . ?
C205 C204 C203 121.3(12) . . ?
C205 C204 H20D 119.3 . . ?
C203 C204 H20D 119.3 . . ?
C204 C205 C206 123.4(13) . . ?
C204 C205 H20E 118.3 . . ?
C206 C205 H20E 118.3 . . ?
C201 C206 C205 118.6(12) . . ?
C201 C206 H20F 120.7 . . ?
C205 C206 H20F 120.7 . . ?
C216 C211 C212 120.9(10) . . ?
C216 C211 P2 118.6(8) . . ?
C212 C211 P2 120.4(7) . . ?
C213 C212 C211 118.9(11) . . ?
C213 C212 H21B 120.5 . . ?
C211 C212 H21B 120.5 . . ?
C214 C213 C212 124.8(14) . . ?
C214 C213 H21C 117.6 . . ?
C212 C213 H21C 117.6 . . ?
C213 C214 C215 116.9(14) . . ?
C213 C214 H21D 121.5 . . ?
C215 C214 H21D 121.5 . . ?
C214 C215 C216 122.4(13) . . ?
C214 C215 H21E 118.8 . . ?
C216 C215 H21E 118.8 . . ?
C211 C216 C215 115.7(12) . . ?
C211 C216 H21F 122.1 . . ?
C215 C216 H21F 122.1 . . ?
H1 O1 H2 123(10) . . ?

loop_
_geom_bond_atom_site_label_1
_geom_bond_atom_site_label_2
_geom_bond_distance
_geom_bond_site_symmetry_2
_geom_bond_publ_flag
Au1 C10 1.9965(19) . ?
Au1 P1 2.266(2) . ?
Au2 C30 1.997(5) . ?
Au2 P2 2.272(3) . ?
P1 C101 1.786(13) . ?
P1 C111 1.807(9) . ?
P1 C2 1.847(8) . ?
P2 C201 1.810(9) . ?
P2 C211 1.823(10) . ?
P2 C4 1.832(8) . ?
N1 C14 1.353(14) . ?
N1 C13 1.381(13) . ?
N2 C17 1.365(14) . ?
N2 C19 1.475(15) . ?
N3 C36 1.352(18) . ?
N3 C35 1.381(16) . ?
N4 C39 1.310(17) . ?
N4 C38 1.369(16) . ?
C1 C2 1.507(12) . ?
C1 C1 1.517(15) 2_666 ?
C1 H1B 0.9700 . ?
C1 H1C 0.9700 . ?
C2 H2B 0.9700 . ?
C2 H2C 0.9700 . ?
C3 C3 1.505(16) 2_667 ?
C3 C4 1.531(11) . ?
C3 H3B 0.9700 . ?
C3 H3C 0.9700 . ?
C4 H4B 0.9700 . ?
C4 H4C 0.9700 . ?
C10 C11 1.2058(18) . ?
C11 C12 1.421(2) . ?
C12 C13 1.376(14) . ?
C12 C16 1.428(14) . ?
C13 H13A 0.9300 . ?
C14 C15 1.306(13) . ?
C14 C17 1.470(13) . ?
C15 C16 1.300(13) . ?
C15 H15A 0.9300 . ?
C16 H16A 0.9300 . ?
C17 C22 1.337(13) . ?
C19 C20 1.299(17) . ?
C19 H19A 0.9300 . ?
C20 C21 1.346(17) . ?
C20 H20A 0.9300 . ?
C21 C22 1.311(13) . ?
C21 H21A 0.9300 . ?
C22 H22A 0.9300 . ?
C30 C31 1.159(5) . ?
C31 C32 1.429(5) . ?
C32 C33 1.395(18) . ?
C32 C36 1.434(19) . ?
C33 C34 1.324(16) . ?
C33 H33A 0.9300 . ?
C34 C35 1.285(15) . ?
C34 H34A 0.9300 . ?
C35 C38 1.509(18) . ?
C36 H36A 0.9300 . ?
C38 C42 1.349(18) . ?
C39 C40 1.300(19) . ?
C39 H39A 0.9300 . ?
C40 C41 1.333(18) . ?
C40 H40A 0.9300 . ?
C41 C42 1.313(17) . ?
C41 H41A 0.9300 . ?
C42 H42A 0.9300 . ?
C101 C102 1.379(5) . ?
C101 C106 1.381(5) . ?
C102 C103 1.383(5) . ?
C102 H10A 0.9300 . ?
C103 C104 1.381(5) . ?
C103 H10B 0.9300 . ?
C104 C105 1.380(5) . ?
C104 H10C 0.9300 . ?
C105 C106 1.387(5) . ?
C105 H10D 0.9300 . ?
C106 H10E 0.9300 . ?
C111 C116 1.361(13) . ?
C111 C112 1.405(12) . ?
C112 C113 1.365(16) . ?
C112 H11A 0.9300 . ?
C113 C114 1.357(19) . ?
C113 H11B 0.9300 . ?
C114 C115 1.346(18) . ?
C114 H11C 0.9300 . ?
C115 C116 1.419(15) . ?
C115 H11D 0.9300 . ?
C116 H11E 0.9300 . ?
C201 C206 1.372(15) . ?
C201 C202 1.388(14) . ?
C202 C203 1.398(17) . ?
C202 H20B 0.9300 . ?
C203 C204 1.37(2) . ?
C203 H20C 0.9300 . ?
C204 C205 1.260(19) . ?
C204 H20D 0.9300 . ?
C205 C206 1.397(16) . ?
C205 H20E 0.9300 . ?
C206 H20F 0.9300 . ?
C211 C216 1.370(13) . ?
C211 C212 1.419(14) . ?
C212 C213 1.383(16) . ?
C212 H21B 0.9300 . ?
C213 C214 1.286(17) . ?
C213 H21C 0.9300 . ?
C214 C215 1.43(2) . ?
C214 H21D 0.9300 . ?
C215 C216 1.447(18) . ?
C215 H21E 0.9300 . ?
C216 H21F 0.9300 . ?
O1 H1 0.87(5) . ?
O1 H2 0.87(5) . ?
